data_2211763
loop_
_publ_author_name
'Li, Hai-Ye'
'Huang, Fu-Ping'
'Jiang, Yi-Min'
'Ng, Seik Weng'

_publ_section_title
;Aqua(2,2'-bipyridine-\k^2^<i>N</i>,<i>N</i>')(<small>L</small>-cysteato-\k^2^<i>N</i>,<i>O</i>)copper(II)
 dihydrate
;
_journal_coeditor_code CI2232
_journal_issue 1
_journal_name_full 'Acta Crystallographica Section E'
_journal_page_first m219
_journal_page_last m220
_journal_paper_doi 10.1107/S1600536806053529
_journal_volume 63
_journal_year 2007
_chemical_formula_iupac '[Cu (C3 H5 N O5 S) (C10 H8 N2) (H2 O)], 2H2 O'
_chemical_formula_moiety 'C13 H15 Cu N3 O6 S, 2H2 O'
_chemical_formula_sum 'C13 H19 Cu N3 O8 S'
_chemical_formula_weight 440.91
_chemical_name_systematic
;
Aqua(2,2'-bipyridine-\k^2^N,N')(L-cysteato-\k^2^N,O)copper(II) dihydrate
;
_space_group_IT_number 1
_symmetry_cell_setting triclinic
_symmetry_space_group_name_Hall 'P 1'
_symmetry_space_group_name_H-M 'P 1'
_atom_sites_solution_hydrogens geom
_atom_sites_solution_primary direct
_atom_sites_solution_secondary difmap
_audit_creation_method SHELXL-97
_cell_angle_alpha 74.585(8)
_cell_angle_beta 78.996(8)
_cell_angle_gamma 74.596(8)
_cell_formula_units_Z 2
_cell_length_a 7.7463(2)
_cell_length_b 10.3041(2)
_cell_length_c 11.7022(2)
_cell_measurement_reflns_used 2494
_cell_measurement_temperature 293(2)
_cell_measurement_theta_max 27.5
_cell_measurement_theta_min 2.1
_cell_volume 860.81(5)
_computing_cell_refinement CrystalClear
_computing_data_collection 'CrystalClear (Rigaku, 2000)'
_computing_data_reduction CrystalClear
_computing_molecular_graphics 'X-SEED (Barbour, 2001)'
_computing_publication_material 'publCIF (Westrip, 2006)'
_computing_structure_refinement 'SHELXL97 (Sheldrick, 1997)'
_computing_structure_solution 'SHELXS97 (Sheldrick, 1997)'
_diffrn_ambient_temperature 293(2)
_diffrn_measured_fraction_theta_full 0.98
_diffrn_measured_fraction_theta_max 0.98
_diffrn_measurement_device_type 'Rigaku Mercury CCD area-detector'
_diffrn_measurement_method \w
_diffrn_radiation_monochromator graphite
_diffrn_radiation_source 'fine-focus sealed tube'
_diffrn_radiation_type MoK\a
_diffrn_radiation_wavelength 0.71073
_diffrn_reflns_av_R_equivalents 0.009
_diffrn_reflns_av_sigmaI/netI 0.025
_diffrn_reflns_limit_h_max 10
_diffrn_reflns_limit_h_min -7
_diffrn_reflns_limit_k_max 13
_diffrn_reflns_limit_k_min -12
_diffrn_reflns_limit_l_max 15
_diffrn_reflns_limit_l_min -14
_diffrn_reflns_number 6541
_diffrn_reflns_theta_full 27.5
_diffrn_reflns_theta_max 27.5
_diffrn_reflns_theta_min 2.1
_diffrn_standards_decay_% 0
_diffrn_standards_interval_count 0
_diffrn_standards_interval_time 0
_diffrn_standards_number 0
_exptl_absorpt_coefficient_mu 1.439
_exptl_absorpt_correction_T_max 0.743
_exptl_absorpt_correction_T_min 0.564
_exptl_absorpt_correction_type multi-scan
_exptl_absorpt_process_details '(Jacobson, 1998)'
_exptl_crystal_colour Blue
_exptl_crystal_density_diffrn 1.701
_exptl_crystal_density_method 'not measured'
_exptl_crystal_description Prism
_exptl_crystal_F_000 454
_exptl_crystal_size_max 0.45
_exptl_crystal_size_mid 0.32
_exptl_crystal_size_min 0.22
_refine_diff_density_max 0.52
_refine_diff_density_min -0.32
_refine_ls_abs_structure_details 'Flack (1983), 1171 Friedel pairs'
_refine_ls_abs_structure_Flack 0.010(10)
_refine_ls_extinction_method none
_refine_ls_goodness_of_fit_ref 1.02
_refine_ls_hydrogen_treatment mixed
_refine_ls_matrix_type full
_refine_ls_number_parameters 517
_refine_ls_number_reflns 5011
_refine_ls_number_restraints 27
_refine_ls_restrained_S_all 1.02
_refine_ls_R_factor_all 0.030
_refine_ls_R_factor_gt 0.028
_refine_ls_shift/su_max 0.001
_refine_ls_shift/su_mean 0.000
_refine_ls_structure_factor_coef Fsqd
_refine_ls_weighting_details 'calc w=1/[\s^2^(Fo^2^)+(0.0551P)^2^] where P=(Fo^2^+2Fc^2^)/3'
_refine_ls_weighting_scheme calc
_refine_ls_wR_factor_gt 0.076
_refine_ls_wR_factor_ref 0.078
_reflns_number_gt 4643
_reflns_number_total 5011
_reflns_threshold_expression I>2\s(I)
_cod_data_source_file ci2232.cif
_cod_data_source_block I
_cod_depositor_comments
;
The following automatic conversions were performed:
'_symmetry_cell_setting' value 'Triclinic' changed to 'triclinic'
according to '/home/saulius/struct/CIF-dictionaries/cif_core.dic'
dictionary named 'cif_core.dic' version 2.4.1 from 2010-06-29.

Automatic conversion script
Id: cif_fix_enum 1527 2010-12-29 10:47:43Z saulius 

The following automatic conversions were performed:

'_symmetry_cell_setting' value 'Triclinic' changed to 'triclinic'
according to /home/saulius/struct/CIF-dictionaries/cif_core.dic
dictionary named 'cif_core.dic' version 2.4.1 from 2010-06-29.

Automatic conversion script
Id: cif_fix_values 1715 2011-07-08 13:25:40Z adriana 
;
_cod_original_cell_volume 860.81(3)
_cod_database_code 2211763
_cod_database_fobs_code 2211763

loop_
_symmetry_equiv_pos_as_xyz
'x, y, z'

loop_
_atom_site_type_symbol
_atom_site_label
_atom_site_fract_x
_atom_site_fract_y
_atom_site_fract_z
_atom_site_U_iso_or_equiv
_atom_site_adp_type
_atom_site_calc_flag
_atom_site_refinement_flags
_atom_site_occupancy
Cu Cu1 0.50000(4) 0.50000(3) 0.50000(3) 0.02773(12) Uani d . 1
Cu Cu2 0.81663(4) 0.24347(3) -0.01488(3) 0.02802(13) Uani d . 1
S S1 0.62779(16) 0.79660(11) 0.06071(9) 0.0301(2) Uani d . 1
S S2 0.66186(18) -0.05320(11) 0.42662(9) 0.0361(3) Uani d . 1
O O1 0.7206(5) 0.3964(4) 0.4293(3) 0.0367(8) Uani d . 1
O O2 0.9175(5) 0.3924(4) 0.2667(3) 0.0492(10) Uani d . 1
O O3 0.4901(6) 0.8814(4) 0.1287(3) 0.0539(11) Uani d . 1
O O4 0.7555(4) 0.8742(3) -0.0166(2) 0.0486(7) Uani d . 1
O O5 0.5509(5) 0.7255(3) -0.0009(2) 0.0504(7) Uani d . 1
O O6 0.6014(5) 0.3481(4) 0.0610(3) 0.0397(9) Uani d . 1
O O7 0.3925(5) 0.3418(4) 0.2168(3) 0.0466(9) Uani d . 1
O O8 0.7872(7) -0.1513(4) 0.3656(4) 0.0633(13) Uani d . 1
O O9 0.6983(6) -0.0499(4) 0.5402(3) 0.0675(10) Uani d . 1
O O10 0.4736(6) -0.0667(5) 0.4327(4) 0.0897(13) Uani d . 1
O O1W 0.2885(5) 0.4283(4) 0.4284(3) 0.0398(8) Uani d D 1
H H1W1 0.363(5) 0.390(4) 0.378(3) 0.048 Uiso d D 1
H H1W2 0.215(5) 0.497(3) 0.392(3) 0.048 Uiso d D 1
O O2W 0.1352(6) 0.6905(5) 0.3113(4) 0.0646(12) Uani d D 1
H H2W1 0.034(5) 0.739(6) 0.338(4) 0.077 Uiso d D 1
H H2W2 0.136(7) 0.702(6) 0.2362(14) 0.077 Uiso d D 1
O O3W 0.2338(6) 0.6147(5) 0.0928(4) 0.0679(12) Uani d D 1
H H3W1 0.330(4) 0.641(5) 0.056(5) 0.082 Uiso d D 1
H H3W2 0.263(7) 0.5274(16) 0.122(5) 0.082 Uiso d D 1
O O4W 1.0320(5) 0.3031(4) 0.0596(3) 0.0439(9) Uani d D 1
H H4W1 1.014(6) 0.357(3) 0.106(3) 0.053 Uiso d D 1
H H4W2 1.069(7) 0.2205(17) 0.097(3) 0.053 Uiso d D 1
O O5W 1.1541(6) 0.0373(5) 0.1866(4) 0.0633(11) Uani d D 1
H H5W1 1.255(4) -0.017(5) 0.170(4) 0.076 Uiso d D 1
H H5W2 1.127(6) 0.022(5) 0.2622(12) 0.063 Uiso d D 1
O O6W 1.1011(7) 0.1166(5) 0.4002(5) 0.0716(12) Uani d D 1
H H6W1 1.112(8) 0.033(2) 0.442(4) 0.086 Uiso d D 1
H H6W2 1.193(5) 0.145(5) 0.401(5) 0.086 Uiso d D 1
N N1 0.5301(6) 0.6457(4) 0.3505(4) 0.0321(9) Uani d D 1
H H1N1 0.573(5) 0.714(3) 0.350(4) 0.039 Uiso d D 1
H H1N2 0.423(3) 0.675(4) 0.332(4) 0.039 Uiso d D 1
N N2 0.3078(5) 0.6066(4) 0.6036(3) 0.0291(9) Uani d . 1
N N3 0.5058(5) 0.3550(4) 0.6513(3) 0.0283(8) Uani d . 1
N N4 0.7769(6) 0.0870(4) 0.1252(4) 0.0300(8) Uani d D 1
H H4N1 0.756(5) 0.032(3) 0.089(3) 0.036 Uiso d D 1
H H4N2 0.875(4) 0.049(4) 0.156(4) 0.036 Uiso d D 1
N N5 1.0079(6) 0.1394(4) -0.1200(3) 0.0291(9) Uani d . 1
N N6 0.8093(5) 0.3910(4) -0.1636(3) 0.0291(8) Uani d . 1
C C1 0.7782(7) 0.4456(5) 0.3227(4) 0.0293(10) Uani d . 1
C C2 0.6509(5) 0.5773(4) 0.2578(3) 0.0243(7) Uani d . 1
H H2 0.5753 0.5477 0.2159 0.029 Uiso calc R 1
C C3 0.7578(4) 0.6700(4) 0.1655(3) 0.0296(7) Uani d . 1
H H3A 0.8548 0.6129 0.1226 0.036 Uiso calc R 1
H H3B 0.8123 0.7162 0.2065 0.036 Uiso calc R 1
C C4 0.2109(6) 0.7351(5) 0.5693(4) 0.0343(10) Uani d . 1
H H4 0.2326 0.7835 0.4907 0.041 Uiso calc R 1
C C5 0.0775(7) 0.7989(6) 0.6487(5) 0.0393(12) Uani d . 1
H H5 0.0079 0.8873 0.6232 0.047 Uiso calc R 1
C C6 0.0526(7) 0.7272(7) 0.7651(5) 0.0484(14) Uani d . 1
H H6 -0.0330 0.7681 0.8202 0.058 Uiso calc R 1
C C7 0.1526(8) 0.5959(6) 0.8009(4) 0.0425(14) Uani d . 1
H H7 0.1348 0.5474 0.8799 0.051 Uiso calc R 1
C C8 0.2821(6) 0.5351(5) 0.7176(4) 0.0316(10) Uani d . 1
C C9 0.3921(6) 0.3938(6) 0.7447(4) 0.0317(11) Uani d . 1
C C10 0.3814(7) 0.3041(6) 0.8567(4) 0.0379(11) Uani d . 1
H H10 0.3023 0.3320 0.9207 0.045 Uiso calc R 1
C C11 0.4911(8) 0.1726(6) 0.8706(4) 0.0425(12) Uani d . 1
H H11 0.4862 0.1107 0.9446 0.051 Uiso calc R 1
C C12 0.6065(7) 0.1334(6) 0.7757(5) 0.0408(12) Uani d . 1
H H12 0.6800 0.0448 0.7844 0.049 Uiso calc R 1
C C13 0.6131(7) 0.2275(5) 0.6658(4) 0.0375(11) Uani d . 1
H H13 0.6932 0.2017 0.6013 0.045 Uiso calc R 1
C C14 0.5321(7) 0.2869(5) 0.1620(4) 0.0313(10) Uani d . 1
C C15 0.6186(6) 0.1334(4) 0.2098(3) 0.0338(8) Uani d . 1
H H15 0.5295 0.0793 0.2151 0.041 Uiso calc R 1
C C16 0.6643(6) 0.1133(4) 0.3329(3) 0.0383(8) Uani d . 1
H H16A 0.5791 0.1818 0.3711 0.046 Uiso calc R 1
H H16B 0.7835 0.1305 0.3261 0.046 Uiso calc R 1
C C17 1.1110(6) 0.0109(5) -0.0903(4) 0.0344(10) Uani d . 1
H H17 1.0918 -0.0404 -0.0125 0.041 Uiso calc R 1
C C18 1.2420(8) -0.0475(6) -0.1687(5) 0.0445(13) Uani d . 1
H H18 1.3111 -0.1362 -0.1437 0.053 Uiso calc R 1
C C19 1.2723(7) 0.0244(6) -0.2852(5) 0.0408(12) Uani d . 1
H H19 1.3611 -0.0143 -0.3400 0.049 Uiso calc R 1
C C20 1.1647(7) 0.1579(6) -0.3186(4) 0.0375(12) Uani d . 1
H H20 1.1790 0.2088 -0.3970 0.045 Uiso calc R 1
C C21 1.0373(6) 0.2129(5) -0.2337(4) 0.0257(9) Uani d . 1
C C22 0.9245(6) 0.3549(5) -0.2592(4) 0.0267(10) Uani d . 1
C C23 0.9280(7) 0.4473(5) -0.3687(4) 0.0373(11) Uani d . 1
H H23 1.0039 0.4207 -0.4344 0.045 Uiso calc R 1
C C24 0.8196(7) 0.5789(6) -0.3815(5) 0.0428(12) Uani d . 1
H H24 0.8223 0.6417 -0.4551 0.051 Uiso calc R 1
C C25 0.7064(8) 0.6159(6) -0.2826(5) 0.0405(12) Uani d . 1
H H25 0.6329 0.7043 -0.2881 0.049 Uiso calc R 1
C C26 0.7056(7) 0.5186(5) -0.1760(4) 0.0350(11) Uani d . 1
H H26 0.6292 0.5430 -0.1097 0.042 Uiso calc R 1

loop_
_atom_site_aniso_label
_atom_site_aniso_U_11
_atom_site_aniso_U_22
_atom_site_aniso_U_33
_atom_site_aniso_U_12
_atom_site_aniso_U_13
_atom_site_aniso_U_23
Cu1 0.0315(3) 0.0257(3) 0.0202(2) -0.0051(2) 0.00196(19) -0.00049(19)
Cu2 0.0331(3) 0.0235(3) 0.0212(2) -0.0053(2) 0.0044(2) -0.00142(19)
S1 0.0412(6) 0.0209(5) 0.0213(4) -0.0023(4) 0.0000(4) -0.0008(4)
S2 0.0538(7) 0.0254(6) 0.0231(5) -0.0058(5) -0.0005(5) -0.0016(4)
O1 0.0390(19) 0.0278(17) 0.0284(16) 0.0048(15) 0.0018(14) 0.0018(13)
O2 0.056(2) 0.042(2) 0.0298(16) 0.0116(17) 0.0045(16) -0.0050(16)
O3 0.054(2) 0.047(2) 0.0402(17) 0.0189(17) 0.0029(15) -0.0120(15)
O4 0.0465(16) 0.0378(15) 0.0436(14) -0.0111(13) 0.0016(12) 0.0170(12)
O5 0.081(2) 0.0364(15) 0.0409(14) -0.0168(15) -0.0265(15) -0.0051(12)
O6 0.048(2) 0.0286(18) 0.0270(15) -0.0007(16) 0.0096(15) 0.0014(14)
O7 0.0387(18) 0.045(2) 0.0380(18) 0.0054(16) 0.0132(15) -0.0071(17)
O8 0.094(3) 0.036(2) 0.045(2) 0.015(2) -0.013(2) -0.0118(16)
O9 0.095(3) 0.059(2) 0.0386(14) 0.009(2) -0.0228(17) -0.0106(15)
O10 0.085(3) 0.112(3) 0.080(3) -0.068(3) 0.011(2) -0.005(2)
O1W 0.0391(18) 0.047(2) 0.0308(15) -0.0085(15) 0.0012(14) -0.0110(15)
O2W 0.053(2) 0.073(3) 0.062(2) 0.015(2) -0.0231(19) -0.024(2)
O3W 0.061(3) 0.070(3) 0.062(3) 0.005(2) -0.013(2) -0.012(2)
O4W 0.046(2) 0.056(2) 0.0350(17) -0.0168(18) 0.0005(15) -0.0183(16)
O5W 0.051(2) 0.062(2) 0.067(2) 0.0150(19) -0.0131(19) -0.022(2)
O6W 0.070(3) 0.068(3) 0.071(3) -0.010(2) -0.027(2) 0.001(2)
N1 0.034(2) 0.0293(19) 0.0247(16) -0.0042(15) 0.0034(15) -0.0010(15)
N2 0.029(2) 0.031(2) 0.0268(19) -0.0080(18) 0.0011(16) -0.0075(17)
N3 0.032(2) 0.026(2) 0.0227(18) -0.0092(17) -0.0016(16) 0.0033(16)
N4 0.0314(19) 0.0222(17) 0.0277(17) -0.0013(14) 0.0040(15) -0.0014(14)
N5 0.033(2) 0.028(2) 0.0259(18) -0.0082(17) -0.0028(16) -0.0052(17)
N6 0.032(2) 0.032(2) 0.0238(18) -0.0103(17) -0.0006(16) -0.0050(17)
C1 0.036(2) 0.023(2) 0.024(2) -0.0029(18) -0.0019(18) -0.0026(17)
C2 0.0253(16) 0.0247(17) 0.0206(14) -0.0049(13) 0.0016(12) -0.0051(12)
C3 0.0221(15) 0.0293(16) 0.0288(14) -0.0023(13) 0.0002(12) 0.0018(12)
C4 0.033(2) 0.034(3) 0.035(2) -0.006(2) 0.0009(19) -0.013(2)
C5 0.036(3) 0.036(3) 0.048(3) -0.005(2) 0.000(2) -0.020(2)
C6 0.038(3) 0.066(4) 0.046(3) -0.010(3) 0.010(2) -0.032(3)
C7 0.043(3) 0.066(4) 0.026(2) -0.027(3) 0.010(2) -0.017(2)
C8 0.031(2) 0.038(3) 0.030(2) -0.013(2) -0.0035(19) -0.011(2)
C9 0.029(2) 0.046(3) 0.026(2) -0.020(2) -0.0013(19) -0.007(2)
C10 0.038(2) 0.053(3) 0.023(2) -0.018(2) -0.0041(18) -0.002(2)
C11 0.054(3) 0.048(3) 0.023(2) -0.026(3) -0.010(2) 0.014(2)
C12 0.047(3) 0.032(3) 0.039(2) -0.012(2) -0.015(2) 0.010(2)
C13 0.041(3) 0.035(3) 0.033(2) -0.012(2) -0.004(2) 0.002(2)
C14 0.032(2) 0.033(2) 0.026(2) -0.0069(19) 0.0032(18) -0.0070(19)
C15 0.035(2) 0.032(2) 0.0269(16) -0.0055(16) 0.0013(15) -0.0001(14)
C16 0.050(2) 0.0308(19) 0.0329(16) -0.0126(17) -0.0015(16) -0.0048(14)
C17 0.039(3) 0.027(2) 0.033(2) -0.007(2) -0.004(2) -0.0017(19)
C18 0.041(3) 0.039(3) 0.054(3) -0.002(2) -0.006(2) -0.020(2)
C19 0.039(3) 0.043(3) 0.042(2) -0.009(2) 0.007(2) -0.021(2)
C20 0.038(3) 0.043(3) 0.031(2) -0.007(2) 0.002(2) -0.015(2)
C21 0.025(2) 0.034(2) 0.0201(18) -0.0129(19) 0.0019(16) -0.0055(18)
C22 0.031(2) 0.030(2) 0.0201(18) -0.010(2) -0.0040(17) -0.0030(17)
C23 0.039(3) 0.045(3) 0.028(2) -0.021(2) -0.0005(19) 0.001(2)
C24 0.040(3) 0.051(3) 0.036(2) -0.020(3) -0.012(2) 0.007(2)
C25 0.045(3) 0.031(3) 0.045(3) -0.011(2) -0.010(2) -0.001(2)
C26 0.039(3) 0.027(3) 0.036(2) -0.005(2) -0.001(2) -0.005(2)

loop_
_atom_type_symbol
_atom_type_description
_atom_type_scat_dispersion_real
_atom_type_scat_dispersion_imag
_atom_type_scat_source
C C 0.0033 0.0016 'International Tables Vol C Tables 4.2.6.8 and 6.1.1.4'
H H 0.0000 0.0000 'International Tables Vol C Tables 4.2.6.8 and 6.1.1.4'
N N 0.0061 0.0033 'International Tables Vol C Tables 4.2.6.8 and 6.1.1.4'
O O 0.0106 0.0060 'International Tables Vol C Tables 4.2.6.8 and 6.1.1.4'
S S 0.1246 0.1234 'International Tables Vol C Tables 4.2.6.8 and 6.1.1.4'
Cu Cu 0.3201 1.2651 'International Tables Vol C Tables 4.2.6.8 and 6.1.1.4'

loop_
_geom_angle_atom_site_label_1
_geom_angle_atom_site_label_2
_geom_angle_atom_site_label_3
_geom_angle
_geom_angle_publ_flag
O1 Cu1 O1w 100.30(10) yes
O1 Cu1 N1 83.8(2) yes
O1 Cu1 N2 165.9(2) yes
O1 Cu1 N3 91.30(10) yes
O1w Cu1 N1 92.5(2) yes
O1w Cu1 N2 92.40(10) yes
O1w Cu1 N3 94.80(10) yes
N1 Cu1 N2 101.8(2) yes
N1 Cu1 N3 171.8(2) yes
N3 Cu1 N2 81.6(2) yes
O6 Cu2 O4w 99.6(2) yes
O6 Cu2 N4 84.5(2) yes
O6 Cu2 N5 168.0(2) yes
O6 Cu2 N6 91.4(2) yes
O4w Cu2 N4 95.9(2) yes
O4w Cu2 N5 91.10(10) yes
O4w Cu2 N6 96.4(2) yes
N4 Cu2 N5 99.9(2) yes
N4 Cu2 N6 167.6(2) yes
N5 Cu2 N6 81.9(2) yes
O3 S1 O5 111.8(3) ?
O3 S1 O4 111.7(2) ?
O5 S1 O4 113.8(2) ?
O3 S1 C3 106.4(2) ?
O5 S1 C3 107.84(18) ?
O4 S1 C3 104.61(18) ?
O9 S2 O8 117.1(2) ?
O9 S2 O10 111.1(3) ?
O8 S2 O10 110.5(3) ?
O9 S2 C16 106.6(2) ?
O8 S2 C16 106.6(2) ?
O10 S2 C16 103.8(2) ?
C1 O1 Cu1 117.6(3) ?
C14 O6 Cu2 116.9(3) ?
Cu1 O1W H1W1 96(3) ?
Cu1 O1W H1W2 111(3) ?
H1W1 O1W H1W2 109.4(17) ?
H2W1 O2W H2W2 107.3(17) ?
H3W1 O3W H3W2 108.1(17) ?
Cu2 O4W H4W1 127(3) ?
Cu2 O4W H4W2 92(3) ?
H4W1 O4W H4W2 109.8(17) ?
H5W1 O5W H5W2 108.7(17) ?
H6W1 O6W H6W2 109.0(18) ?
C2 N1 Cu1 108.0(3) ?
C2 N1 H1N1 106(3) ?
Cu1 N1 H1N1 121(3) ?
C2 N1 H1N2 110(3) ?
Cu1 N1 H1N2 102(3) ?
H1N1 N1 H1N2 109.6(17) ?
C4 N2 C8 120.5(4) ?
C4 N2 Cu1 126.4(3) ?
C8 N2 Cu1 113.1(3) ?
C13 N3 C9 119.8(4) ?
C13 N3 Cu1 125.5(3) ?
C9 N3 Cu1 114.7(3) ?
C15 N4 Cu2 110.8(3) ?
C15 N4 H4N1 111(3) ?
Cu2 N4 H4N1 100(3) ?
C15 N4 H4N2 115(3) ?
Cu2 N4 H4N2 110(3) ?
H4N1 N4 H4N2 109.1(17) ?
C17 N5 C21 117.9(4) ?
C17 N5 Cu2 128.3(3) ?
C21 N5 Cu2 113.8(3) ?
C26 N6 C22 119.1(4) ?
C26 N6 Cu2 126.1(3) ?
C22 N6 Cu2 114.8(3) ?
O2 C1 O1 124.9(4) ?
O2 C1 C2 119.5(4) ?
O1 C1 C2 115.5(4) ?
N1 C2 C3 114.1(3) ?
N1 C2 C1 108.0(3) ?
C3 C2 C1 111.1(3) ?
N1 C2 H2 107.8 ?
C3 C2 H2 107.8 ?
C1 C2 H2 107.8 ?
C2 C3 S1 114.1(2) ?
C2 C3 H3A 108.7 ?
S1 C3 H3A 108.7 ?
C2 C3 H3B 108.7 ?
S1 C3 H3B 108.7 ?
H3A C3 H3B 107.6 ?
N2 C4 C5 121.7(5) ?
N2 C4 H4 119.2 ?
C5 C4 H4 119.2 ?
C6 C5 C4 118.0(5) ?
C6 C5 H5 121.0 ?
C4 C5 H5 121.0 ?
C7 C6 C5 120.5(5) ?
C7 C6 H6 119.7 ?
C5 C6 H6 119.7 ?
C6 C7 C8 119.5(5) ?
C6 C7 H7 120.3 ?
C8 C7 H7 120.3 ?
N2 C8 C7 119.8(5) ?
N2 C8 C9 115.9(4) ?
C7 C8 C9 124.2(5) ?
N3 C9 C10 121.5(5) ?
N3 C9 C8 114.7(4) ?
C10 C9 C8 123.9(4) ?
C11 C10 C9 118.4(4) ?
C11 C10 H10 120.8 ?
C9 C10 H10 120.8 ?
C12 C11 C10 120.0(4) ?
C12 C11 H11 120.0 ?
C10 C11 H11 120.0 ?
C11 C12 C13 119.3(5) ?
C11 C12 H12 120.4 ?
C13 C12 H12 120.4 ?
N3 C13 C12 121.0(4) ?
N3 C13 H13 119.5 ?
C12 C13 H13 119.5 ?
O7 C14 O6 122.6(5) ?
O7 C14 C15 119.3(4) ?
O6 C14 C15 117.8(4) ?
N4 C15 C16 112.9(3) ?
N4 C15 C14 109.9(3) ?
C16 C15 C14 109.5(3) ?
N4 C15 H15 108.1 ?
C16 C15 H15 108.1 ?
C14 C15 H15 108.1 ?
C15 C16 S2 114.9(3) ?
C15 C16 H16A 108.5 ?
S2 C16 H16A 108.5 ?
C15 C16 H16B 108.5 ?
S2 C16 H16B 108.5 ?
H16A C16 H16B 107.5 ?
N5 C17 C18 123.1(5) ?
N5 C17 H17 118.5 ?
C18 C17 H17 118.5 ?
C17 C18 C19 120.1(5) ?
C17 C18 H18 120.0 ?
C19 C18 H18 120.0 ?
C18 C19 C20 117.8(4) ?
C18 C19 H19 121.1 ?
C20 C19 H19 121.1 ?
C21 C20 C19 119.3(5) ?
C21 C20 H20 120.4 ?
C19 C20 H20 120.4 ?
N5 C21 C20 121.8(5) ?
N5 C21 C22 115.1(4) ?
C20 C21 C22 123.1(4) ?
N6 C22 C23 120.3(5) ?
N6 C22 C21 114.4(4) ?
C23 C22 C21 125.3(4) ?
C24 C23 C22 120.4(5) ?
C24 C23 H23 119.8 ?
C22 C23 H23 119.8 ?
C23 C24 C25 118.8(5) ?
C23 C24 H24 120.6 ?
C25 C24 H24 120.6 ?
C26 C25 C24 118.4(5) ?
C26 C25 H25 120.8 ?
C24 C25 H25 120.8 ?
N6 C26 C25 123.0(4) ?
N6 C26 H26 118.5 ?
C25 C26 H26 118.5 ?

loop_
_geom_bond_atom_site_label_1
_geom_bond_atom_site_label_2
_geom_bond_distance
_geom_bond_publ_flag
Cu1 O1 1.924(3) yes
Cu1 O1w 2.329(4) yes
Cu1 N1 2.001(4) yes
Cu1 N2 2.011(4) yes
Cu1 N3 1.990(4) yes
Cu2 O6 1.929(3) yes
Cu2 O4W 2.303(4) yes
Cu2 N4 2.012(4) yes
Cu2 N5 2.005(4) yes
Cu2 N6 1.982(4) yes
S1 O3 1.444(4) ?
S1 O5 1.444(3) ?
S1 O4 1.460(3) ?
S1 C3 1.773(3) ?
S2 O9 1.421(3) ?
S2 O8 1.439(4) ?
S2 O10 1.488(4) ?
S2 C16 1.777(4) ?
O1 C1 1.259(5) ?
O2 C1 1.226(6) ?
O6 C14 1.275(6) ?
O7 C14 1.226(6) ?
O1W H1W1 0.846(10) ?
O1W H1W2 0.850(10) ?
O2W H2W1 0.861(10) ?
O2W H2W2 0.853(10) ?
O3W H3W1 0.857(10) ?
O3W H3W2 0.858(10) ?
O4W H4W1 0.845(10) ?
O4W H4W2 0.849(10) ?
O5W H5W1 0.854(10) ?
O5W H5W2 0.851(10) ?
O6W H6W1 0.860(10) ?
O6W H6W2 0.845(10) ?
N1 C2 1.489(5) ?
N1 H1N1 0.850(10) ?
N1 H1N2 0.854(10) ?
N2 C4 1.335(6) ?
N2 C8 1.348(6) ?
N3 C13 1.341(6) ?
N3 C9 1.344(6) ?
N4 C15 1.480(5) ?
N4 H4N1 0.852(10) ?
N4 H4N2 0.853(10) ?
N5 C17 1.346(6) ?
N5 C21 1.356(6) ?
N6 C26 1.333(6) ?
N6 C22 1.360(6) ?
C1 C2 1.554(6) ?
C2 C3 1.515(5) ?
C2 H2 0.98 ?
C3 H3A 0.97 ?
C3 H3B 0.97 ?
C4 C5 1.400(7) ?
C4 H4 0.93 ?
C5 C6 1.371(8) ?
C5 H5 0.93 ?
C6 C7 1.368(9) ?
C6 H6 0.93 ?
C7 C8 1.402(7) ?
C7 H7 0.93 ?
C8 C9 1.465(8) ?
C9 C10 1.391(7) ?
C10 C11 1.381(8) ?
C10 H10 0.93 ?
C11 C12 1.365(8) ?
C11 H11 0.93 ?
C12 C13 1.391(7) ?
C12 H12 0.93 ?
C13 H13 0.93 ?
C14 C15 1.540(6) ?
C15 C16 1.497(5) ?
C15 H15 0.98 ?
C16 H16A 0.97 ?
C16 H16B 0.97 ?
C17 C18 1.359(7) ?
C17 H17 0.93 ?
C18 C19 1.377(8) ?
C18 H18 0.93 ?
C19 C20 1.403(8) ?
C19 H19 0.93 ?
C20 C21 1.382(6) ?
C20 H20 0.93 ?
C21 C22 1.477(7) ?
C22 C23 1.380(6) ?
C23 C24 1.379(8) ?
C23 H23 0.93 ?
C24 C25 1.387(8) ?
C24 H24 0.93 ?
C25 C26 1.377(7) ?
C25 H25 0.93 ?
C26 H26 0.93 ?

loop_
_geom_hbond_atom_site_label_D
_geom_hbond_atom_site_label_H
_geom_hbond_atom_site_label_A
_geom_hbond_site_symmetry_A
_geom_hbond_distance_DH
_geom_hbond_distance_HA
_geom_hbond_distance_DA
_geom_hbond_angle_DHA
_geom_hbond_publ_flag
O1W H1W1 O7 . 0.850(10) 2.03(3) 2.758(5) 144(4) yes
O1W H1W2 O2w . 0.850(10) 1.95(2) 2.746(6) 154(5) yes
O2W H2W1 O8 1_465 0.860(10) 1.96(2) 2.809(6) 167(5) yes
O2W H2W2 O3w . 0.850(10) 2.04(3) 2.780(6) 145(5) yes
O3W H3W1 O5 . 0.860(10) 2.05(2) 2.888(7) 168(6) yes
O3W H3W2 O7 . 0.860(10) 2.04(2) 2.863(6) 160(6) yes
O4W H4W1 O2 . 0.850(10) 1.98(3) 2.727(4) 147(4) yes
O4W H4W2 O5w . 0.850(10) 1.910(10) 2.757(6) 178(4) yes
O5W H5W1 O3 1_645 0.850(10) 1.890(10) 2.739(6) 174(6) yes
O5W H5W2 O6w . 0.850(10) 2.05(4) 2.757(7) 140(5) yes
N1 H1N1 O8 1_565 0.850(10) 2.49(2) 3.305(7) 161(3) yes
N1 H1N2 O2w . 0.850(10) 2.250(10) 3.075(7) 164(4) yes
N4 H4N1 O4 1_545 0.850(10) 2.290(10) 3.134(5) 170(3) yes
N4 H4N2 O5w . 0.850(10) 2.23(2) 3.020(6) 155(4) yes

loop_
_geom_torsion_atom_site_label_1
_geom_torsion_atom_site_label_2
_geom_torsion_atom_site_label_3
_geom_torsion_atom_site_label_4
_geom_torsion
N3 Cu1 O1 C1 177.8(4)
N1 Cu1 O1 C1 -8.8(4)
N2 Cu1 O1 C1 -122.9(6)
O1W Cu1 O1 C1 82.7(4)
N6 Cu2 O6 C14 171.8(4)
N5 Cu2 O6 C14 115.9(8)
N4 Cu2 O6 C14 3.6(4)
O4W Cu2 O6 C14 -91.4(4)
O1 Cu1 N1 C2 21.1(3)
N2 Cu1 N1 C2 -172.1(3)
O1W Cu1 N1 C2 -79.1(3)
O1 Cu1 N2 C4 121.2(6)
N3 Cu1 N2 C4 -178.4(4)
N1 Cu1 N2 C4 9.2(4)
O1W Cu1 N2 C4 -83.9(4)
O1 Cu1 N2 C8 -58.5(8)
N3 Cu1 N2 C8 1.9(3)
N1 Cu1 N2 C8 -170.5(3)
O1W Cu1 N2 C8 96.4(3)
O1 Cu1 N3 C13 -12.7(4)
N2 Cu1 N3 C13 179.5(4)
O1W Cu1 N3 C13 87.8(4)
O1 Cu1 N3 C9 166.2(3)
N2 Cu1 N3 C9 -1.6(3)
O1W Cu1 N3 C9 -93.3(3)
O6 Cu2 N4 C15 -2.4(3)
N6 Cu2 N4 C15 -73.8(9)
N5 Cu2 N4 C15 -171.1(3)
O4W Cu2 N4 C15 96.7(3)
O6 Cu2 N5 C17 -126.4(7)
N6 Cu2 N5 C17 176.9(4)
N4 Cu2 N5 C17 -15.5(4)
O4W Cu2 N5 C17 80.6(4)
O6 Cu2 N5 C21 56.1(9)
N6 Cu2 N5 C21 -0.6(3)
N4 Cu2 N5 C21 166.9(3)
O4W Cu2 N5 C21 -96.9(3)
O6 Cu2 N6 C26 12.0(4)
N5 Cu2 N6 C26 -178.0(4)
N4 Cu2 N6 C26 82.7(9)
O4W Cu2 N6 C26 -87.8(4)
O6 Cu2 N6 C22 -168.9(3)
N5 Cu2 N6 C22 1.1(3)
N4 Cu2 N6 C22 -98.2(8)
O4W Cu2 N6 C22 91.3(3)
Cu1 O1 C1 O2 179.0(4)
Cu1 O1 C1 C2 -6.2(5)
Cu1 N1 C2 C3 -152.0(3)
Cu1 N1 C2 C1 -28.0(4)
O2 C1 C2 N1 -161.4(4)
O1 C1 C2 N1 23.4(5)
O2 C1 C2 C3 -35.6(6)
O1 C1 C2 C3 149.2(4)
N1 C2 C3 S1 -73.8(4)
C1 C2 C3 S1 163.9(3)
O3 S1 C3 C2 60.5(3)
O5 S1 C3 C2 -59.6(3)
O4 S1 C3 C2 178.9(3)
C8 N2 C4 C5 -1.5(7)
Cu1 N2 C4 C5 178.8(4)
N2 C4 C5 C6 2.3(8)
C4 C5 C6 C7 -1.7(8)
C5 C6 C7 C8 0.4(9)
C4 N2 C8 C7 0.1(7)
Cu1 N2 C8 C7 179.9(4)
C4 N2 C8 C9 178.4(4)
Cu1 N2 C8 C9 -1.9(5)
C6 C7 C8 N2 0.4(8)
C6 C7 C8 C9 -177.7(5)
C13 N3 C9 C10 -0.6(7)
Cu1 N3 C9 C10 -179.6(3)
C13 N3 C9 C8 -180.0(4)
Cu1 N3 C9 C8 1.0(5)
N2 C8 C9 N3 0.6(6)
C7 C8 C9 N3 178.8(5)
N2 C8 C9 C10 -178.7(4)
C7 C8 C9 C10 -0.6(8)
N3 C9 C10 C11 0.0(7)
C8 C9 C10 C11 179.3(5)
C9 C10 C11 C12 0.1(8)
C10 C11 C12 C13 0.5(8)
C9 N3 C13 C12 1.2(7)
Cu1 N3 C13 C12 -179.9(4)
C11 C12 C13 N3 -1.1(8)
Cu2 O6 C14 O7 -177.8(4)
Cu2 O6 C14 C15 -3.9(6)
Cu2 N4 C15 C16 -121.5(3)
Cu2 N4 C15 C14 1.1(5)
O7 C14 C15 N4 175.8(4)
O6 C14 C15 N4 1.7(6)
O7 C14 C15 C16 -59.6(6)
O6 C14 C15 C16 126.3(5)
N4 C15 C16 S2 -85.8(4)
C14 C15 C16 S2 151.4(3)
O9 S2 C16 C15 -176.9(3)
O8 S2 C16 C15 57.3(4)
O10 S2 C16 C15 -59.5(4)
C21 N5 C17 C18 0.0(7)
Cu2 N5 C17 C18 -177.5(4)
N5 C17 C18 C19 -1.0(8)
C17 C18 C19 C20 0.2(8)
C18 C19 C20 C21 1.7(8)
C17 N5 C21 C20 2.0(7)
Cu2 N5 C21 C20 179.8(4)
C17 N5 C21 C22 -177.8(4)
Cu2 N5 C21 C22 0.0(5)
C19 C20 C21 N5 -2.8(8)
C19 C20 C21 C22 176.9(5)
C26 N6 C22 C23 -2.8(7)
Cu2 N6 C22 C23 178.0(4)
C26 N6 C22 C21 177.8(4)
Cu2 N6 C22 C21 -1.4(5)
N5 C21 C22 N6 0.9(6)
C20 C21 C22 N6 -178.8(4)
N5 C21 C22 C23 -178.5(4)
C20 C21 C22 C23 1.7(8)
N6 C22 C23 C24 2.3(7)
C21 C22 C23 C24 -178.3(5)
C22 C23 C24 C25 -0.5(8)
C23 C24 C25 C26 -0.9(8)
C22 N6 C26 C25 1.4(7)
Cu2 N6 C26 C25 -179.5(4)
C24 C25 C26 N6 0.4(8)
